data_4133619
loop_
_publ_author_name
'Yousefi, Roozbeh'
'Struble, Thomas J.'
'Payne, Jenna L.'
'Vishe, Mahesh'
'Schley, Nathan D.'
'Johnston, Jeffrey N.'

_publ_section_title
;
 Catalytic, Enantioselective Synthesis of Cyclic Carbamates from Dialkyl
 Amines by CO<sub>2</sub>-Capture: Discovery, Development, and Mechanism.
;
_journal_issue 1
_journal_name_full 'Journal of the American Chemical Society'
_journal_page_first 618
_journal_page_last 625
_journal_paper_doi 10.1021/jacs.8b11793
_journal_volume 141
_journal_year 2019
_chemical_absolute_configuration ad
_chemical_formula_moiety 'C19 H17 F3 I N O2'
_chemical_formula_sum 'C19 H17 F3 I N O2'
_chemical_formula_weight 475.24
_space_group_IT_number 19
_space_group_name_Hall 'P 2ac 2ab'
_space_group_name_H-M_alt 'P 21 21 21'
_symmetry_cell_setting orthorhombic
_symmetry_space_group_name_Hall 'P 2ac 2ab'
_symmetry_space_group_name_H-M 'P 21 21 21'
_atom_sites_solution_hydrogens geom
_atom_sites_solution_primary direct
_atom_sites_solution_secondary difmap
_audit_creation_method SHELXL-97
_audit_update_record
;
2015-07-13 # Formatted by publCIF

;
_cell_angle_alpha 90.00
_cell_angle_beta 90.00
_cell_angle_gamma 90.00
_cell_formula_units_Z 4
_cell_length_a 7.8606(4)
_cell_length_b 9.1352(4)
_cell_length_c 25.0134(12)
_cell_measurement_reflns_used 9855
_cell_measurement_temperature 150(2)
_cell_measurement_theta_max 30.05
_cell_measurement_theta_min 2.76
_cell_volume 1796.17(15)
_computing_cell_refinement 'APEX II v2010.11.3 (Bruker, 2013)'
_computing_data_collection 'APEX II v2010.11.3 (Bruker, 2013)'
_computing_data_reduction 'APEX II v2010.11.3 (Bruker, 2013)'
_computing_molecular_graphics 'SHELXTL (Bruker, 2013)'
_computing_publication_material 'SHELXTL (Bruker, 2013)'
_computing_structure_refinement 'SHELXTL (Bruker, 2012)'
_computing_structure_solution 'SHELXTL (Bruker, 2013)'
_diffrn_ambient_temperature 150(2)
_diffrn_detector 'CCD area detector'
_diffrn_detector_area_resol_mean 83.33
_diffrn_detector_type 'Bruker APEXII'
_diffrn_measured_fraction_theta_full 1.000
_diffrn_measured_fraction_theta_max 1.000
_diffrn_measurement_details '0.50 degree frames measured for 10 seconds each'
_diffrn_measurement_device 'APEX Kappa Duo'
_diffrn_measurement_device_type Kappa
_diffrn_measurement_method 'omega and phi scans'
_diffrn_radiation_monochromator graphite
_diffrn_radiation_source 'fine-focus sealed tube'
_diffrn_radiation_type MoK\a
_diffrn_radiation_wavelength 0.71073
_diffrn_reflns_av_R_equivalents 0.0313
_diffrn_reflns_av_sigmaI/netI 0.0164
_diffrn_reflns_limit_h_max 11
_diffrn_reflns_limit_h_min -11
_diffrn_reflns_limit_k_max 12
_diffrn_reflns_limit_k_min -12
_diffrn_reflns_limit_l_max 35
_diffrn_reflns_limit_l_min -34
_diffrn_reflns_number 37866
_diffrn_reflns_theta_full 30.06
_diffrn_reflns_theta_max 30.06
_diffrn_reflns_theta_min 1.63
_exptl_absorpt_coefficient_mu 1.826
_exptl_absorpt_correction_T_max 0.7973
_exptl_absorpt_correction_T_min 0.7004
_exptl_absorpt_correction_type multi-scan
_exptl_absorpt_process_details 'SADABS, G Sheldrick; 2012'
_exptl_crystal_colour colorless
_exptl_crystal_density_diffrn 1.757
_exptl_crystal_density_method 'not measured'
_exptl_crystal_description block
_exptl_crystal_F_000 936
_exptl_crystal_size_max 0.21
_exptl_crystal_size_mid 0.13
_exptl_crystal_size_min 0.13
_refine_diff_density_max 0.325
_refine_diff_density_min -0.775
_refine_diff_density_rms 0.103
_refine_ls_abs_structure_details 'Flack H D (1983), Acta Cryst. A39, 876-881'
_refine_ls_abs_structure_Flack 0.024(11)
_refine_ls_extinction_method none
_refine_ls_goodness_of_fit_ref 1.190
_refine_ls_hydrogen_treatment constr
_refine_ls_matrix_type full
_refine_ls_number_parameters 235
_refine_ls_number_reflns 5251
_refine_ls_number_restraints 0
_refine_ls_restrained_S_all 1.190
_refine_ls_R_factor_all 0.0171
_refine_ls_R_factor_gt 0.0170
_refine_ls_shift/su_max 0.001
_refine_ls_shift/su_mean 0.000
_refine_ls_structure_factor_coef Fsqd
_refine_ls_weighting_details 'calc w=1/[\s^2^(Fo^2^)+(0.0217P)^2^+0.4853P] where P=(Fo^2^+2Fc^2^)/3'
_refine_ls_weighting_scheme calc
_refine_ls_wR_factor_gt 0.0467
_refine_ls_wR_factor_ref 0.0468
_reflns_number_gt 5217
_reflns_number_total 5251
_reflns_threshold_expression >2sigma(I)
_cod_data_source_file ja8b11793_si_003.cif
_cod_data_source_block 14048
_cod_original_sg_symbol_H-M P2(1)2(1)2(1)
_cod_database_code 4133619
_publcif_datablock.id {3ff15624-dc66-4c44-9cdd-1fa35bc878cf}

_publcif_info_exptl_table_max_cols 4
_publcif_info_exptl_table_use_headnotes n

loop_
_symmetry_equiv_pos_as_xyz
'x, y, z'
'x+1/2, -y+1/2, -z'
'-x, y+1/2, -z+1/2'
'-x+1/2, -y, z+1/2'

loop_
_atom_site_label
_atom_site_type_symbol
_atom_site_fract_x
_atom_site_fract_y
_atom_site_fract_z
_atom_site_U_iso_or_equiv
_atom_site_adp_type
_atom_site_occupancy
_atom_site_symmetry_multiplicity
_atom_site_calc_flag
_atom_site_refinement_flags
I1 I 0.428498(14) 0.771369(13) 0.316210(4) 0.02697(3) Uani 1 1 d .
F1 F 0.1695(3) 0.28377(18) -0.00018(5) 0.0670(6) Uani 1 1 d .
F2 F 0.0246(2) 0.15865(19) 0.05516(7) 0.0587(5) Uani 1 1 d .
F3 F 0.2912(3) 0.1393(2) 0.05436(8) 0.0721(6) Uani 1 1 d .
O1 O 0.09825(14) 0.68673(13) 0.24510(4) 0.0188(2) Uani 1 1 d .
O2 O -0.18348(16) 0.68000(16) 0.24522(5) 0.0267(3) Uani 1 1 d .
N1 N -0.05333(17) 0.83047(14) 0.18508(6) 0.0218(2) Uani 1 1 d .
C1 C 0.24501(19) 0.69353(16) 0.20993(6) 0.0169(3) Uani 1 1 d .
C2 C -0.0550(2) 0.72979(17) 0.22511(6) 0.0199(3) Uani 1 1 d .
C3 C 0.0985(2) 0.88836(19) 0.15878(7) 0.0244(3) Uani 1 1 d .
H3A H 0.0893 0.9962 0.1561 0.029 Uiso 1 1 calc R
H3B H 0.1058 0.8483 0.1221 0.029 Uiso 1 1 calc R
C4 C 0.2579(2) 0.84915(16) 0.18920(7) 0.0206(3) Uani 1 1 d .
H4A H 0.2731 0.9175 0.2195 0.025 Uiso 1 1 calc R
H4B H 0.3580 0.8582 0.1654 0.025 Uiso 1 1 calc R
C5 C 0.2211(2) 0.57739(16) 0.16626(6) 0.0170(3) Uani 1 1 d .
C6 C 0.3143(2) 0.58194(19) 0.11886(7) 0.0230(3) Uani 1 1 d .
H6 H 0.3911 0.6603 0.1125 0.028 Uiso 1 1 calc R
C7 C 0.2947(3) 0.4716(2) 0.08085(7) 0.0265(3) Uani 1 1 d .
H7 H 0.3585 0.4748 0.0486 0.032 Uiso 1 1 calc R
C8 C 0.1824(2) 0.35730(19) 0.08999(7) 0.0225(3) Uani 1 1 d .
C9 C 0.0889(2) 0.35213(17) 0.13682(7) 0.0223(3) Uani 1 1 d .
H9 H 0.0115 0.2741 0.1430 0.027 Uiso 1 1 calc R
C10 C 0.1090(2) 0.46181(16) 0.17471(6) 0.0193(3) Uani 1 1 d .
H10 H 0.0452 0.4579 0.2069 0.023 Uiso 1 1 calc R
C11 C 0.1667(3) 0.2368(2) 0.04982(7) 0.0320(4) Uani 1 1 d .
C12 C 0.3954(2) 0.64582(18) 0.24402(6) 0.0207(3) Uani 1 1 d .
H12A H 0.5003 0.6535 0.2223 0.025 Uiso 1 1 calc R
H12B H 0.3803 0.5416 0.2537 0.025 Uiso 1 1 calc R
C13 C -0.2164(2) 0.8775(2) 0.16309(8) 0.0282(4) Uani 1 1 d .
H13A H -0.2135 0.9849 0.1580 0.034 Uiso 1 1 calc R
H13B H -0.3068 0.8556 0.1895 0.034 Uiso 1 1 calc R
C14 C -0.2627(2) 0.8064(2) 0.11056(7) 0.0252(3) Uani 1 1 d .
C15 C -0.2298(3) 0.6581(2) 0.10146(8) 0.0311(4) Uani 1 1 d .
H15 H -0.1725 0.6020 0.1279 0.037 Uiso 1 1 calc R
C16 C -0.2803(3) 0.5923(3) 0.05400(9) 0.0379(4) Uani 1 1 d .
H16 H -0.2573 0.4915 0.0481 0.045 Uiso 1 1 calc R
C17 C -0.3636(3) 0.6723(3) 0.01555(9) 0.0437(6) Uani 1 1 d .
H17 H -0.3979 0.6269 -0.0169 0.052 Uiso 1 1 calc R
C18 C -0.3974(3) 0.8193(3) 0.02410(9) 0.0449(6) Uani 1 1 d .
H18 H -0.4558 0.8745 -0.0023 0.054 Uiso 1 1 calc R
C19 C -0.3460(3) 0.8859(3) 0.07132(9) 0.0372(5) Uani 1 1 d .
H19 H -0.3683 0.9870 0.0768 0.045 Uiso 1 1 calc R

loop_
_atom_site_aniso_label
_atom_site_aniso_U_11
_atom_site_aniso_U_22
_atom_site_aniso_U_33
_atom_site_aniso_U_23
_atom_site_aniso_U_13
_atom_site_aniso_U_12
I1 0.02619(5) 0.02975(5) 0.02497(5) -0.00341(4) -0.00383(4) -0.00853(4)
F1 0.1288(17) 0.0483(9) 0.0238(6) -0.0054(6) -0.0020(8) -0.0201(11)
F2 0.0620(10) 0.0582(9) 0.0559(9) -0.0283(8) 0.0072(8) -0.0283(8)
F3 0.0705(11) 0.0568(10) 0.0889(13) -0.0463(10) -0.0291(10) 0.0314(9)
O1 0.0156(5) 0.0223(5) 0.0185(5) 0.0000(4) 0.0024(4) -0.0009(4)
O2 0.0188(6) 0.0308(6) 0.0304(6) -0.0053(5) 0.0057(5) -0.0030(5)
N1 0.0193(6) 0.0202(6) 0.0259(6) -0.0018(5) -0.0006(6) 0.0030(5)
C1 0.0150(6) 0.0174(6) 0.0184(6) 0.0008(5) 0.0009(5) -0.0012(5)
C2 0.0194(7) 0.0198(6) 0.0204(6) -0.0071(5) 0.0006(5) -0.0002(6)
C3 0.0255(9) 0.0208(7) 0.0268(8) 0.0057(6) 0.0003(6) 0.0009(6)
C4 0.0213(7) 0.0158(6) 0.0247(8) 0.0019(6) 0.0008(6) -0.0024(5)
C5 0.0166(6) 0.0169(6) 0.0174(6) 0.0008(5) 0.0000(5) 0.0008(5)
C6 0.0226(8) 0.0264(8) 0.0200(7) -0.0007(6) 0.0040(6) -0.0058(6)
C7 0.0292(9) 0.0315(8) 0.0188(7) -0.0023(6) 0.0041(7) -0.0026(7)
C8 0.0251(8) 0.0217(7) 0.0207(7) -0.0029(6) -0.0024(6) 0.0015(6)
C9 0.0238(8) 0.0162(6) 0.0269(7) 0.0003(5) -0.0002(6) 0.0001(6)
C10 0.0204(7) 0.0163(6) 0.0212(7) 0.0024(5) 0.0036(5) 0.0005(5)
C11 0.0409(10) 0.0282(8) 0.0268(8) -0.0072(7) -0.0018(7) -0.0016(8)
C12 0.0187(7) 0.0220(7) 0.0215(7) -0.0009(5) -0.0012(5) 0.0004(5)
C13 0.0245(8) 0.0240(8) 0.0360(9) -0.0057(7) -0.0057(7) 0.0097(7)
C14 0.0177(7) 0.0287(8) 0.0293(8) -0.0002(6) -0.0031(6) 0.0028(6)
C15 0.0286(9) 0.0325(10) 0.0323(9) -0.0076(7) -0.0050(7) 0.0063(8)
C16 0.0324(10) 0.0463(11) 0.0349(10) -0.0141(9) -0.0004(8) -0.0023(9)
C17 0.0345(10) 0.0719(16) 0.0247(9) -0.0047(10) 0.0003(8) -0.0175(11)
C18 0.0368(12) 0.0643(14) 0.0336(10) 0.0167(10) -0.0104(9) -0.0102(10)
C19 0.0298(10) 0.0377(11) 0.0442(11) 0.0115(9) -0.0071(9) -0.0010(8)

loop_
_atom_type_symbol
_atom_type_description
_atom_type_scat_dispersion_real
_atom_type_scat_dispersion_imag
_atom_type_scat_source
C C 0.0033 0.0016 'International Tables Vol C Tables 4.2.6.8 and 6.1.1.4'
H H 0.0000 0.0000 'International Tables Vol C Tables 4.2.6.8 and 6.1.1.4'
N N 0.0061 0.0033 'International Tables Vol C Tables 4.2.6.8 and 6.1.1.4'
O O 0.0106 0.0060 'International Tables Vol C Tables 4.2.6.8 and 6.1.1.4'
F F 0.0171 0.0103 'International Tables Vol C Tables 4.2.6.8 and 6.1.1.4'
I I -0.4742 1.8119 'International Tables Vol C Tables 4.2.6.8 and 6.1.1.4'

loop_
_geom_angle_atom_site_label_1
_geom_angle_atom_site_label_2
_geom_angle_atom_site_label_3
_geom_angle
C2 O1 C1 117.89(12)
C2 N1 C13 117.91(15)
C2 N1 C3 125.74(14)
C13 N1 C3 116.16(14)
O1 C1 C4 107.48(12)
O1 C1 C12 105.39(12)
C4 C1 C12 114.10(13)
O1 C1 C5 107.74(12)
C4 C1 C5 114.38(12)
C12 C1 C5 107.21(12)
O2 C2 N1 124.44(16)
O2 C2 O1 118.31(15)
N1 C2 O1 117.20(13)
N1 C3 C4 111.42(13)
N1 C3 H3A 109.3
C4 C3 H3A 109.3
N1 C3 H3B 109.3
C4 C3 H3B 109.3
H3A C3 H3B 108.0
C3 C4 C1 109.83(13)
C3 C4 H4A 109.7
C1 C4 H4A 109.7
C3 C4 H4B 109.7
C1 C4 H4B 109.7
H4A C4 H4B 108.2
C10 C5 C6 118.97(15)
C10 C5 C1 119.60(13)
C6 C5 C1 121.38(14)
C5 C6 C7 120.05(16)
C5 C6 H6 120.0
C7 C6 H6 120.0
C8 C7 C6 120.14(16)
C8 C7 H7 119.9
C6 C7 H7 119.9
C9 C8 C7 120.23(15)
C9 C8 C11 120.00(16)
C7 C8 C11 119.74(16)
C8 C9 C10 119.53(15)
C8 C9 H9 120.2
C10 C9 H9 120.2
C9 C10 C5 121.08(14)
C9 C10 H10 119.5
C5 C10 H10 119.5
F1 C11 F3 106.62(19)
F1 C11 F2 106.42(18)
F3 C11 F2 104.47(18)
F1 C11 C8 113.29(17)
F3 C11 C8 112.04(16)
F2 C11 C8 113.35(16)
C1 C12 I1 114.28(11)
C1 C12 H12A 108.7
I1 C12 H12A 108.7
C1 C12 H12B 108.7
I1 C12 H12B 108.7
H12A C12 H12B 107.6
N1 C13 C14 114.39(15)
N1 C13 H13A 108.7
C14 C13 H13A 108.7
N1 C13 H13B 108.7
C14 C13 H13B 108.7
H13A C13 H13B 107.6
C19 C14 C15 118.69(19)
C19 C14 C13 120.33(17)
C15 C14 C13 120.91(17)
C16 C15 C14 120.4(2)
C16 C15 H15 119.8
C14 C15 H15 119.8
C17 C16 C15 120.3(2)
C17 C16 H16 119.8
C15 C16 H16 119.8
C16 C17 C18 119.9(2)
C16 C17 H17 120.0
C18 C17 H17 120.0
C17 C18 C19 120.0(2)
C17 C18 H18 120.0
C19 C18 H18 120.0
C14 C19 C18 120.7(2)
C14 C19 H19 119.7
C18 C19 H19 119.7

loop_
_geom_bond_atom_site_label_1
_geom_bond_atom_site_label_2
_geom_bond_distance
I1 C12 2.1550(16)
F1 C11 1.322(2)
F2 C11 1.332(3)
F3 C11 1.329(3)
O1 C2 1.3624(19)
O1 C1 1.4521(18)
O2 C2 1.217(2)
N1 C2 1.360(2)
N1 C13 1.460(2)
N1 C3 1.461(2)
C1 C4 1.517(2)
C1 C12 1.521(2)
C1 C5 1.534(2)
C3 C4 1.509(2)
C3 H3A 0.9900
C3 H3B 0.9900
C4 H4A 0.9900
C4 H4B 0.9900
C5 C10 1.391(2)
C5 C6 1.394(2)
C6 C7 1.394(2)
C6 H6 0.9500
C7 C8 1.387(3)
C7 H7 0.9500
C8 C9 1.384(2)
C8 C11 1.495(2)
C9 C10 1.388(2)
C9 H9 0.9500
C10 H10 0.9500
C12 H12A 0.9900
C12 H12B 0.9900
C13 C14 1.510(3)
C13 H13A 0.9900
C13 H13B 0.9900
C14 C19 1.386(3)
C14 C15 1.398(3)
C15 C16 1.389(3)
C15 H15 0.9500
C16 C17 1.374(4)
C16 H16 0.9500
C17 C18 1.385(4)
C17 H17 0.9500
C18 C19 1.389(3)
C18 H18 0.9500
C19 H19 0.9500

loop_
_geom_hbond_atom_site_label_D
_geom_hbond_atom_site_label_H
_geom_hbond_atom_site_label_A
_geom_hbond_distance_DH
_geom_hbond_distance_HA
_geom_hbond_distance_DA
_geom_hbond_angle_DHA
_geom_hbond_site_symmetry_A
C4 H4A I1 0.99 3.02 3.5209(17) 112.6 .
C4 H4A O2 0.99 2.65 3.488(2) 142.5 3
C12 H12A O2 0.99 2.56 3.325(2) 133.9 1_655
C13 H13A I1 0.99 3.18 3.9992(17) 141.0 3

loop_
_geom_torsion_atom_site_label_1
_geom_torsion_atom_site_label_2
_geom_torsion_atom_site_label_3
_geom_torsion_atom_site_label_4
_geom_torsion
C2 O1 C1 C4 55.49(17)
C2 O1 C1 C12 177.55(13)
C2 O1 C1 C5 -68.23(16)
C13 N1 C2 O2 -2.8(2)
C3 N1 C2 O2 -177.62(16)
C13 N1 C2 O1 179.82(13)
C3 N1 C2 O1 5.0(2)
C1 O1 C2 O2 154.83(14)
C1 O1 C2 N1 -27.62(19)
C2 N1 C3 C4 -12.7(2)
C13 N1 C3 C4 172.35(15)
N1 C3 C4 C1 39.92(18)
O1 C1 C4 C3 -60.18(16)
C12 C1 C4 C3 -176.65(14)
C5 C1 C4 C3 59.38(18)
O1 C1 C5 C10 -20.01(19)
C4 C1 C5 C10 -139.44(15)
C12 C1 C5 C10 92.99(17)
O1 C1 C5 C6 162.40(15)
C4 C1 C5 C6 43.0(2)
C12 C1 C5 C6 -84.60(18)
C10 C5 C6 C7 -0.2(3)
C1 C5 C6 C7 177.43(16)
C5 C6 C7 C8 0.2(3)
C6 C7 C8 C9 0.1(3)
C6 C7 C8 C11 -177.92(17)
C7 C8 C9 C10 -0.3(3)
C11 C8 C9 C10 177.68(16)
C8 C9 C10 C5 0.3(2)
C6 C5 C10 C9 -0.1(2)
C1 C5 C10 C9 -177.72(14)
C9 C8 C11 F1 141.6(2)
C7 C8 C11 F1 -40.4(3)
C9 C8 C11 F3 -97.8(2)
C7 C8 C11 F3 80.2(2)
C9 C8 C11 F2 20.2(3)
C7 C8 C11 F2 -161.82(18)
O1 C1 C12 I1 -55.49(14)
C4 C1 C12 I1 62.19(15)
C5 C1 C12 I1 -170.08(10)
C2 N1 C13 C14 -101.05(19)
C3 N1 C13 C14 74.3(2)
N1 C13 C14 C19 -143.01(18)
N1 C13 C14 C15 40.0(3)
C19 C14 C15 C16 -0.2(3)
C13 C14 C15 C16 176.9(2)
C14 C15 C16 C17 -0.1(3)
C15 C16 C17 C18 0.0(4)
C16 C17 C18 C19 0.5(4)
C15 C14 C19 C18 0.7(3)
C13 C14 C19 C18 -176.4(2)
C17 C18 C19 C14 -0.8(4)

loop_
_publcif_info_datablock.id
_publcif_info_datablock.publ_exptl
_publcif_info_datablock.publ_geom
_publcif_info_datablock.structure
{3ff15624-dc66-4c44-9cdd-1fa35bc878cf} y y y

loop_
_publcif_info_exptl_table_extra_item
sin_theta_over_lambda_max

loop_
_publcif_info_tables.block_id
_publcif_info_tables.reference_item
{3ff15624-dc66-4c44-9cdd-1fa35bc878cf} '_publcif_info_datablock.publ_exptl'
{3ff15624-dc66-4c44-9cdd-1fa35bc878cf} '_geom_hbond_atom_site_label_D'

loop_
_publcif_info_cif.paper_type
EE
